data_1570909
loop_
_publ_author_name
'Bortolamiol, Enrica'
'Botter, Eleonora'
'Cavarzerani, Enrico'
'Mauceri, Matteo'
'Demitri, Nicola'
'Rizzolio, Flavio'
'Visentin, Fabiano'
'Scattolin, Thomas'

_publ_section_title
;
 Rational Design of Palladium(II) Indenyl and Allyl Complexes Bearing
 Phosphine and Isocyanide Ancillary Ligands with Promising Antitumor
 Activity.
;
_journal_issue 2
_journal_name_full 'Molecules (Basel, Switzerland)'
_journal_page_first 345
_journal_paper_doi 10.3390/molecules29020345
_journal_volume 29
_journal_year 2024
_chemical_formula_moiety 'C34 H33 N P Pd, Cl O4'
_chemical_formula_sum 'C34 H33 Cl N O4 P Pd'
_chemical_formula_weight 692.43
_space_group_crystal_system monoclinic
_space_group_IT_number 14
_space_group_name_Hall '-P 2ybc'
_space_group_name_H-M_alt 'P 1 21/c 1'
_atom_sites_solution_hydrogens geom
_atom_sites_solution_primary direct
_atom_sites_solution_secondary difmap
_audit_creation_method SHELXL-2019/3
_cell_angle_alpha 90
_cell_angle_beta 112.74(3)
_cell_angle_gamma 90
_cell_formula_units_Z 4
_cell_length_a 15.157(3)
_cell_length_b 13.336(3)
_cell_length_c 17.127(3)
_cell_measurement_reflns_used 27988
_cell_measurement_temperature 298(2)
_cell_measurement_theta_max 31.086
_cell_measurement_theta_min 1.743
_cell_volume 3192.8(13)
_computing_cell_refinement 'XDS (Kabsch, 2010)'
_computing_data_collection 'Elettra XRD2 Data Collection SW'
_computing_data_reduction 'XDS (Kabsch, 2010)'
_computing_molecular_graphics 'Ortep3 for Windows - Coot'
_computing_publication_material 'enCIFer - publCIF'
_computing_structure_refinement 'SHELXL-2018/3 (Sheldrick, 2015)'
_computing_structure_solution 'SHELXT (Sheldrick, 2015)'
_diffrn_ambient_temperature 298(2)
_diffrn_measured_fraction_theta_full 0.996
_diffrn_measured_fraction_theta_max 0.908
_diffrn_measurement_device_type
;
'Arinax MD2s Goniometer, Pilatus 6M detector'
;
_diffrn_measurement_method 'Rotating crystal'
_diffrn_radiation_type Synchrotron
_diffrn_radiation_wavelength 0.620
_diffrn_reflns_av_R_equivalents 0.0512
_diffrn_reflns_av_unetI/netI 0.0314
_diffrn_reflns_Laue_measured_fraction_full 0.996
_diffrn_reflns_Laue_measured_fraction_max 0.908
_diffrn_reflns_limit_h_max 23
_diffrn_reflns_limit_h_min -23
_diffrn_reflns_limit_k_max 21
_diffrn_reflns_limit_k_min -21
_diffrn_reflns_limit_l_max 26
_diffrn_reflns_limit_l_min -26
_diffrn_reflns_number 75154
_diffrn_reflns_point_group_measured_fraction_full 0.996
_diffrn_reflns_point_group_measured_fraction_max 0.908
_diffrn_reflns_theta_full 21.839
_diffrn_reflns_theta_max 31.086
_diffrn_reflns_theta_min 1.743
_diffrn_source 'Elettra Synchrotron - XRD2 BL'
_diffrn_standards_decay_% 0
_diffrn_standards_interval_count 0
_diffrn_standards_number 0
_exptl_absorpt_coefficient_mu 0.516
_exptl_absorpt_correction_type none
_exptl_crystal_colour Orange
_exptl_crystal_density_diffrn 1.441
_exptl_crystal_description 'Thick blocks'
_exptl_crystal_F_000 1416
_exptl_crystal_size_max 0.100
_exptl_crystal_size_mid 0.050
_exptl_crystal_size_min 0.020
_refine_diff_density_max 0.689
_refine_diff_density_min -0.670
_refine_diff_density_rms 0.052
_refine_ls_extinction_coef 0.0201(9)
_refine_ls_extinction_expression Fc^*^=kFc[1+0.001xFc^2^\l^3^/sin(2\q)]^-1/4^
_refine_ls_extinction_method 'SHELXL-2019/3 (Sheldrick 2019)'
_refine_ls_goodness_of_fit_ref 1.041
_refine_ls_hydrogen_treatment constr
_refine_ls_matrix_type full
_refine_ls_number_parameters 381
_refine_ls_number_reflns 14031
_refine_ls_number_restraints 6
_refine_ls_restrained_S_all 1.048
_refine_ls_R_factor_all 0.0410
_refine_ls_R_factor_gt 0.0351
_refine_ls_shift/su_max 0.002
_refine_ls_shift/su_mean 0.000
_refine_ls_structure_factor_coef Fsqd
_refine_ls_weighting_details 'w=1/[\s^2^(Fo^2^)+(0.0597P)^2^+0.3102P] where P=(Fo^2^+2Fc^2^)/3'
_refine_ls_weighting_scheme calc
_refine_ls_wR_factor_gt 0.1082
_refine_ls_wR_factor_ref 0.1150
_reflns_Friedel_coverage 0.000
_reflns_number_gt 11737
_reflns_number_total 14031
_reflns_threshold_expression 'I > 2\s(I)'
_cod_data_source_file EB6xRT.cif
_cod_data_source_block EB6xRT
_cod_original_sg_symbol_H-M 'P 21/c'
_cod_database_code 1570909
_shelx_shelxl_version_number 2019/3
_shelx_space_group_comment
;
The symmetry employed for this shelxl refinement is uniquely defined
by the following loop, which should always be used as a source of
symmetry information in preference to the above space-group names.
They are only intended as comments.
;
_shelx_estimated_absorpt_t_min 0.950
_shelx_estimated_absorpt_t_max 0.990

loop_
_space_group_symop_operation_xyz
'x, y, z'
'-x, y+1/2, -z+1/2'
'-x, -y, -z'
'x, -y-1/2, z-1/2'

loop_
_atom_site_label
_atom_site_type_symbol
_atom_site_fract_x
_atom_site_fract_y
_atom_site_fract_z
_atom_site_U_iso_or_equiv
_atom_site_adp_type
_atom_site_occupancy
_atom_site_site_symmetry_order
_atom_site_calc_flag
_atom_site_refinement_flags_posn
_atom_site_refinement_flags_adp
_atom_site_refinement_flags_occupancy
_atom_site_disorder_assembly
_atom_site_disorder_group
O4_5 O -0.30157(14) 0.38795(14) 0.28965(12) 0.1111(6) Uani 1 1 d . . . . .
Cl_5 Cl -0.25233(3) 0.32037(3) 0.35572(3) 0.06379(9) Uani 1 1 d . . . . .
O1_5 O -0.15651(15) 0.3154(2) 0.3643(2) 0.1440(10) Uani 1 1 d . . . . .
O3_5 O -0.29627(15) 0.22407(12) 0.33850(14) 0.1099(6) Uani 1 1 d . . . . .
O2_5 O -0.2556(3) 0.3564(2) 0.43140(15) 0.1548(10) Uani 1 1 d . . . . .
Pd_1 Pd 0.15119(2) 0.17274(2) 0.41568(2) 0.05509(5) Uani 1 1 d . . . . .
C4_3 C 0.1144(2) -0.05621(15) 0.30515(15) 0.0912(7) Uani 1 1 d . . . . .
H4_3 H 0.095206 -0.047768 0.247001 0.109 Uiso 1 1 calc R U . . .
C5_3 C 0.1753(3) -0.13161(16) 0.3461(2) 0.1092(9) Uani 1 1 d . . . . .
H5_3 H 0.197172 -0.175148 0.315110 0.131 Uiso 1 1 calc R U . . .
C6_3 C 0.2058(2) -0.14531(17) 0.4335(2) 0.1041(8) Uani 1 1 d . . . . .
H6_3 H 0.247571 -0.197401 0.459695 0.125 Uiso 1 1 calc R U . . .
C9_3 C 0.08174(14) 0.00777(13) 0.35202(12) 0.0721(4) Uani 1 1 d . . . . .
C3_3 C 0.02277(13) 0.09738(16) 0.33000(13) 0.0800(5) Uani 1 1 d . . . . .
H3_3 H 0.000426 0.129233 0.277626 0.096 Uiso 1 1 calc R U . . .
C8_3 C 0.11179(13) -0.00596(13) 0.44070(12) 0.0708(4) Uani 1 1 d . . . . .
C7_3 C 0.17446(18) -0.08214(15) 0.48114(15) 0.0867(6) Uani 1 1 d . . . . .
H7_3 H 0.195132 -0.090700 0.539389 0.104 Uiso 1 1 calc R U . . .
C1_3 C 0.06853(14) 0.07635(15) 0.47130(13) 0.0764(5) Uani 1 1 d . . . . .
H1_3 H 0.081584 0.091171 0.527750 0.092 Uiso 1 1 calc R U . . .
C2_3 C 0.00501(14) 0.12812(18) 0.40186(16) 0.0848(5) Uani 1 1 d . . . . .
H2_3 H -0.040678 0.174348 0.402422 0.102 Uiso 1 1 calc R U . . .
P_4 P 0.20807(2) 0.23857(2) 0.32107(2) 0.04816(7) Uani 1 1 d . . . . .
C12_4 C 0.17954(10) 0.11872(10) 0.17779(9) 0.0567(3) Uani 1 1 d . . . . .
H12_4 H 0.237414 0.087940 0.209541 0.068 Uiso 1 1 calc R U . . .
C11_4 C 0.12638(13) 0.08618(12) 0.09523(11) 0.0681(4) Uani 1 1 d . . . . .
H11_4 H 0.149541 0.034498 0.071982 0.082 Uiso 1 1 calc R U . . .
C10_4 C 0.04024(13) 0.13010(13) 0.04838(11) 0.0716(4) Uani 1 1 d . . . . .
H10_4 H 0.005130 0.108425 -0.006559 0.086 Uiso 1 1 calc R U . . .
C9_4 C 0.00597(13) 0.20645(14) 0.08304(11) 0.0736(4) Uani 1 1 d . . . . .
H9_4 H -0.052812 0.235613 0.051481 0.088 Uiso 1 1 calc R U . . .
C8_4 C 0.05805(11) 0.24018(12) 0.16425(10) 0.0637(3) Uani 1 1 d . . . . .
H8_4 H 0.034296 0.291983 0.186872 0.076 Uiso 1 1 calc R U . . .
C7_4 C 0.14618(9) 0.19673(10) 0.21241(8) 0.0509(2) Uani 1 1 d . . . . .
C1_4 C 0.20642(11) 0.37422(10) 0.31401(10) 0.0594(3) Uani 1 1 d . . . . .
C6_4 C 0.22268(14) 0.42224(12) 0.24865(13) 0.0746(4) Uani 1 1 d . . . . .
H6_4 H 0.231812 0.384900 0.206522 0.089 Uiso 1 1 calc R U . . .
C5_4 C 0.22518(16) 0.52588(14) 0.24677(17) 0.0939(7) Uani 1 1 d . . . . .
H5_4 H 0.235875 0.558050 0.203050 0.113 Uiso 1 1 calc R U . . .
C4_4 C 0.21227(17) 0.58078(14) 0.30766(19) 0.1029(9) Uani 1 1 d . . . . .
H4_4 H 0.215119 0.650366 0.305929 0.123 Uiso 1 1 calc R U . . .
C3_4 C 0.19506(18) 0.53527(15) 0.37182(16) 0.0985(8) Uani 1 1 d . . . . .
H3_4 H 0.185435 0.573890 0.413050 0.118 Uiso 1 1 calc R U . . .
C2_4 C 0.19192(14) 0.43074(13) 0.37556(12) 0.0748(4) Uani 1 1 d . . . . .
H2_4 H 0.180156 0.399498 0.419123 0.090 Uiso 1 1 calc R U . . .
C13_4 C 0.33195(9) 0.20049(12) 0.35170(8) 0.0562(3) Uani 1 1 d . . . . .
C14_4 C 0.35361(13) 0.09913(15) 0.37004(12) 0.0763(4) Uani 1 1 d . . . . .
H14_4 H 0.305833 0.053815 0.367201 0.092 Uiso 1 1 calc R U . . .
C15_4 C 0.44764(18) 0.0668(2) 0.39262(16) 0.1031(8) Uani 1 1 d . . . . .
H15_4 H 0.462493 -0.000593 0.404381 0.124 Uiso 1 1 calc R U . . .
C16_4 C 0.51838(15) 0.1334(3) 0.39767(16) 0.1070(9) Uani 1 1 d . . . . .
H16_4 H 0.580803 0.110896 0.412289 0.128 Uiso 1 1 calc R U . . .
C17_4 C 0.49769(13) 0.2323(2) 0.38137(13) 0.0921(7) Uani 1 1 d . . . . .
H17_4 H 0.546367 0.277141 0.385632 0.111 Uiso 1 1 calc R U . . .
C18_4 C 0.40493(11) 0.26722(16) 0.35850(10) 0.0696(4) Uani 1 1 d . . . . .
H18_4 H 0.391583 0.335070 0.347725 0.083 Uiso 1 1 calc R U . . .
C1_2 C 0.39382(14) 0.2950(2) 0.64964(11) 0.0825(5) Uani 1 1 d . . . . .
H1_2 H 0.374078 0.291004 0.697704 0.099 Uiso 1 1 calc R U . . .
C2_2 C 0.48069(18) 0.2298(3) 0.66837(15) 0.1156(10) Uani 1 1 d . . . . .
H2A_2 H 0.462800 0.159958 0.668102 0.139 Uiso 1 1 calc R U . . .
H2B_2 H 0.527688 0.245587 0.724272 0.139 Uiso 1 1 calc R U . . .
C3_2 C 0.5243(2) 0.2460(4) 0.60308(17) 0.1373(14) Uani 1 1 d . U . . .
H3A_2 H 0.583497 0.208295 0.619975 0.165 Uiso 1 1 calc R U . . .
H3B_2 H 0.480933 0.219559 0.549117 0.165 Uiso 1 1 calc R U . . .
C4_2 C 0.5440(3) 0.3500(5) 0.5921(3) 0.173(2) Uani 1 1 d . U . . .
H4A_2 H 0.568841 0.355148 0.547851 0.207 Uiso 1 1 calc R U . . .
H4B_2 H 0.592423 0.375083 0.644167 0.207 Uiso 1 1 calc R U . . .
C5_2 C 0.4545(3) 0.4134(3) 0.5687(2) 0.1406(14) Uani 1 1 d . . . . .
H5A_2 H 0.408256 0.392354 0.513958 0.169 Uiso 1 1 calc R U . . .
H5B_2 H 0.470321 0.483075 0.564246 0.169 Uiso 1 1 calc R U . . .
C6_2 C 0.4103(2) 0.4036(2) 0.63500(19) 0.1129(9) Uani 1 1 d . . . . .
H6A_2 H 0.452768 0.433553 0.687777 0.136 Uiso 1 1 calc R U . . .
H6B_2 H 0.349989 0.439422 0.615905 0.136 Uiso 1 1 calc R U . . .
N_2 N 0.31703(11) 0.25539(12) 0.57525(9) 0.0690(3) Uani 1 1 d . . . . .
C_2 C 0.25720(12) 0.22403(12) 0.51708(10) 0.0623(3) Uani 1 1 d . . . . .

loop_
_atom_site_aniso_label
_atom_site_aniso_U_11
_atom_site_aniso_U_22
_atom_site_aniso_U_33
_atom_site_aniso_U_23
_atom_site_aniso_U_13
_atom_site_aniso_U_12
O4_5 0.1098(13) 0.1007(12) 0.1017(12) 0.0267(10) 0.0177(10) 0.0122(10)
Cl_5 0.0644(2) 0.06170(18) 0.06001(18) -0.00166(13) 0.01825(15) -0.00340(13)
O1_5 0.0658(10) 0.190(3) 0.164(2) 0.0332(17) 0.0314(12) 0.0074(11)
O3_5 0.1148(13) 0.0673(8) 0.1325(15) -0.0134(9) 0.0313(11) -0.0129(8)
O2_5 0.260(3) 0.1253(16) 0.0956(14) -0.0246(12) 0.0872(18) -0.008(2)
Pd_1 0.05255(7) 0.05720(7) 0.05949(7) -0.00263(4) 0.02604(5) -0.00973(3)
C4_3 0.1334(18) 0.0705(10) 0.0910(13) -0.0214(9) 0.0667(13) -0.0434(11)
C5_3 0.171(3) 0.0560(9) 0.144(2) -0.0146(11) 0.108(2) -0.0231(12)
C6_3 0.129(2) 0.0625(10) 0.146(2) 0.0150(13) 0.0802(19) -0.0032(12)
C9_3 0.0806(10) 0.0656(8) 0.0779(10) -0.0097(7) 0.0393(8) -0.0300(7)
C3_3 0.0625(9) 0.0893(12) 0.0819(11) -0.0027(9) 0.0211(8) -0.0250(8)
C8_3 0.0818(10) 0.0649(8) 0.0798(10) -0.0028(7) 0.0467(8) -0.0238(7)
C7_3 0.1072(15) 0.0690(10) 0.0956(14) 0.0111(9) 0.0520(12) -0.0163(10)
C1_3 0.0799(10) 0.0824(10) 0.0862(11) -0.0097(8) 0.0534(9) -0.0239(8)
C2_3 0.0606(9) 0.0879(12) 0.1169(16) -0.0081(11) 0.0463(10) -0.0157(8)
P_4 0.04760(14) 0.04588(13) 0.04996(15) 0.00029(10) 0.01773(11) -0.00397(10)
C12_4 0.0554(6) 0.0525(6) 0.0582(6) -0.0027(5) 0.0177(5) 0.0005(5)
C11_4 0.0761(9) 0.0593(7) 0.0631(8) -0.0108(6) 0.0204(7) -0.0028(6)
C10_4 0.0741(9) 0.0676(9) 0.0584(7) -0.0057(6) 0.0094(6) -0.0100(7)
C9_4 0.0622(8) 0.0711(9) 0.0676(9) 0.0031(7) 0.0031(7) 0.0044(7)
C8_4 0.0572(7) 0.0594(7) 0.0651(8) -0.0014(6) 0.0132(6) 0.0076(5)
C7_4 0.0499(6) 0.0478(5) 0.0517(6) 0.0002(4) 0.0158(4) -0.0024(4)
C1_4 0.0600(7) 0.0462(5) 0.0630(7) -0.0015(5) 0.0139(5) -0.0060(5)
C6_4 0.0835(11) 0.0566(7) 0.0754(10) 0.0097(7) 0.0217(8) -0.0109(7)
C5_4 0.0889(13) 0.0613(9) 0.1068(15) 0.0234(10) 0.0105(11) -0.0150(8)
C4_4 0.0882(13) 0.0473(7) 0.130(2) -0.0002(10) -0.0049(12) -0.0044(8)
C3_4 0.1020(15) 0.0582(9) 0.1050(16) -0.0224(10) 0.0067(12) 0.0090(9)
C2_4 0.0803(10) 0.0580(7) 0.0745(10) -0.0108(7) 0.0172(8) 0.0042(7)
C13_4 0.0489(6) 0.0699(7) 0.0473(6) 0.0018(5) 0.0159(4) -0.0008(5)
C14_4 0.0639(9) 0.0789(10) 0.0792(10) 0.0115(8) 0.0202(7) 0.0148(8)
C15_4 0.0851(14) 0.1208(19) 0.0933(15) 0.0151(13) 0.0233(11) 0.0441(14)
C16_4 0.0540(9) 0.177(3) 0.0819(13) -0.0068(16) 0.0174(8) 0.0275(14)
C17_4 0.0530(8) 0.153(2) 0.0685(10) -0.0151(12) 0.0218(7) -0.0126(11)
C18_4 0.0545(7) 0.0994(12) 0.0540(7) -0.0052(7) 0.0202(5) -0.0148(7)
C1_2 0.0670(9) 0.1259(16) 0.0498(7) -0.0096(9) 0.0172(6) -0.0047(10)
C2_2 0.0787(13) 0.193(3) 0.0635(11) -0.0032(15) 0.0147(9) 0.0305(17)
C3_2 0.0678(13) 0.263(5) 0.0741(13) -0.016(2) 0.0202(10) 0.022(2)
C4_2 0.092(2) 0.315(6) 0.124(3) -0.067(3) 0.0566(19) -0.076(3)
C5_2 0.149(3) 0.150(3) 0.134(3) -0.026(2) 0.067(2) -0.078(2)
C6_2 0.1080(18) 0.131(2) 0.1040(18) -0.0448(16) 0.0454(15) -0.0409(17)
N_2 0.0658(7) 0.0810(9) 0.0576(6) 0.0036(6) 0.0210(5) -0.0050(6)
C_2 0.0660(8) 0.0666(8) 0.0573(7) 0.0014(6) 0.0272(6) -0.0096(6)

loop_
_atom_type_symbol
_atom_type_description
_atom_type_scat_dispersion_real
_atom_type_scat_dispersion_imag
_atom_type_scat_source
C C 0.0020 0.0012 'International Tables Vol C Tables 4.2.6.8 and 6.1.1.4'
N N 0.0042 0.0025 'International Tables Vol C Tables 4.2.6.8 and 6.1.1.4'
O O 0.0077 0.0045 'International Tables Vol C Tables 4.2.6.8 and 6.1.1.4'
P P 0.0809 0.0720 'International Tables Vol C Tables 4.2.6.8 and 6.1.1.4'
Cl Cl 0.1198 0.1216 'International Tables Vol C Tables 4.2.6.8 and 6.1.1.4'
Pd Pd -1.3766 0.7904 'International Tables Vol C Tables 4.2.6.8 and 6.1.1.4'
H H 0.0000 0.0000 'International Tables Vol C Tables 4.2.6.8 and 6.1.1.4'

loop_
_geom_angle_atom_site_label_1
_geom_angle_atom_site_label_2
_geom_angle_atom_site_label_3
_geom_angle
_geom_angle_site_symmetry_1
_geom_angle_site_symmetry_3
_geom_angle_publ_flag
O2_5 Cl_5 O1_5 108.9(2) . . ?
O2_5 Cl_5 O4_5 109.02(16) . . ?
O1_5 Cl_5 O4_5 108.63(15) . . ?
O2_5 Cl_5 O3_5 108.63(16) . . ?
O1_5 Cl_5 O3_5 111.16(15) . . ?
O4_5 Cl_5 O3_5 110.45(12) . . ?
C_2 Pd_1 C3_3 164.30(7) . . ?
C_2 Pd_1 C2_3 128.76(8) . . ?
C3_3 Pd_1 C2_3 37.64(8) . . ?
C_2 Pd_1 C1_3 102.85(7) . . ?
C3_3 Pd_1 C1_3 61.46(8) . . ?
C2_3 Pd_1 C1_3 36.28(9) . . ?
C_2 Pd_1 P_4 95.09(5) . . ?
C3_3 Pd_1 P_4 100.57(6) . . ?
C2_3 Pd_1 P_4 131.53(7) . . ?
C1_3 Pd_1 P_4 160.96(5) . . ?
C_2 Pd_1 C9_3 138.58(7) . . ?
C3_3 Pd_1 C9_3 35.33(8) . . ?
C2_3 Pd_1 C9_3 58.82(7) . . ?
C1_3 Pd_1 C9_3 58.12(6) . . ?
P_4 Pd_1 C9_3 103.86(4) . . ?
C_2 Pd_1 C8_3 109.98(6) . . ?
C3_3 Pd_1 C8_3 58.14(7) . . ?
C2_3 Pd_1 C8_3 58.28(8) . . ?
C1_3 Pd_1 C8_3 35.30(6) . . ?
P_4 Pd_1 C8_3 131.28(4) . . ?
C9_3 Pd_1 C8_3 32.74(6) . . ?
C5_3 C4_3 C9_3 118.6(2) . . ?
C5_3 C4_3 H4_3 120.7 . . ?
C9_3 C4_3 H4_3 120.7 . . ?
C4_3 C5_3 C6_3 121.8(2) . . ?
C4_3 C5_3 H5_3 119.1 . . ?
C6_3 C5_3 H5_3 119.1 . . ?
C7_3 C6_3 C5_3 120.5(3) . . ?
C7_3 C6_3 H6_3 119.8 . . ?
C5_3 C6_3 H6_3 119.8 . . ?
C4_3 C9_3 C8_3 120.1(2) . . ?
C4_3 C9_3 C3_3 132.6(2) . . ?
C8_3 C9_3 C3_3 107.15(17) . . ?
C4_3 C9_3 Pd_1 127.52(12) . . ?
C8_3 C9_3 Pd_1 74.93(9) . . ?
C3_3 C9_3 Pd_1 60.14(9) . . ?
C2_3 C3_3 C9_3 108.47(19) . . ?
C2_3 C3_3 Pd_1 72.66(11) . . ?
C9_3 C3_3 Pd_1 84.53(11) . . ?
C2_3 C3_3 H3_3 125.8 . . ?
C9_3 C3_3 H3_3 125.8 . . ?
Pd_1 C3_3 H3_3 109.7 . . ?
C7_3 C8_3 C9_3 120.39(18) . . ?
C7_3 C8_3 C1_3 133.14(19) . . ?
C9_3 C8_3 C1_3 106.35(18) . . ?
C7_3 C8_3 Pd_1 128.01(13) . . ?
C9_3 C8_3 Pd_1 72.34(9) . . ?
C1_3 C8_3 Pd_1 61.72(8) . . ?
C6_3 C7_3 C8_3 118.7(2) . . ?
C6_3 C7_3 H7_3 120.6 . . ?
C8_3 C7_3 H7_3 120.6 . . ?
C2_3 C1_3 C8_3 108.76(18) . . ?
C2_3 C1_3 Pd_1 70.64(10) . . ?
C8_3 C1_3 Pd_1 82.98(9) . . ?
C2_3 C1_3 H1_3 125.6 . . ?
C8_3 C1_3 H1_3 125.6 . . ?
Pd_1 C1_3 H1_3 112.9 . . ?
C1_3 C2_3 C3_3 107.33(19) . . ?
C1_3 C2_3 Pd_1 73.08(10) . . ?
C3_3 C2_3 Pd_1 69.70(10) . . ?
C1_3 C2_3 H2_3 126.3 . . ?
C3_3 C2_3 H2_3 126.3 . . ?
Pd_1 C2_3 H2_3 122.6 . . ?
C1_4 P_4 C13_4 106.52(7) . . ?
C1_4 P_4 C7_4 104.45(6) . . ?
C13_4 P_4 C7_4 106.06(7) . . ?
C1_4 P_4 Pd_1 115.57(6) . . ?
C13_4 P_4 Pd_1 108.61(5) . . ?
C7_4 P_4 Pd_1 114.92(5) . . ?
C7_4 C12_4 C11_4 120.17(13) . . ?
C7_4 C12_4 H12_4 119.9 . . ?
C11_4 C12_4 H12_4 119.9 . . ?
C10_4 C11_4 C12_4 120.33(16) . . ?
C10_4 C11_4 H11_4 119.8 . . ?
C12_4 C11_4 H11_4 119.8 . . ?
C11_4 C10_4 C9_4 119.72(15) . . ?
C11_4 C10_4 H10_4 120.1 . . ?
C9_4 C10_4 H10_4 120.1 . . ?
C10_4 C9_4 C8_4 120.69(15) . . ?
C10_4 C9_4 H9_4 119.7 . . ?
C8_4 C9_4 H9_4 119.7 . . ?
C9_4 C8_4 C7_4 120.21(15) . . ?
C9_4 C8_4 H8_4 119.9 . . ?
C7_4 C8_4 H8_4 119.9 . . ?
C12_4 C7_4 C8_4 118.86(13) . . ?
C12_4 C7_4 P_4 122.62(10) . . ?
C8_4 C7_4 P_4 118.34(11) . . ?
C2_4 C1_4 C6_4 119.52(15) . . ?
C2_4 C1_4 P_4 119.73(13) . . ?
C6_4 C1_4 P_4 120.72(13) . . ?
C5_4 C6_4 C1_4 119.6(2) . . ?
C5_4 C6_4 H6_4 120.2 . . ?
C1_4 C6_4 H6_4 120.2 . . ?
C4_4 C5_4 C6_4 120.7(2) . . ?
C4_4 C5_4 H5_4 119.6 . . ?
C6_4 C5_4 H5_4 119.6 . . ?
C5_4 C4_4 C3_4 120.71(18) . . ?
C5_4 C4_4 H4_4 119.6 . . ?
C3_4 C4_4 H4_4 119.6 . . ?
C4_4 C3_4 C2_4 120.1(2) . . ?
C4_4 C3_4 H3_4 120.0 . . ?
C2_4 C3_4 H3_4 120.0 . . ?
C1_4 C2_4 C3_4 119.4(2) . . ?
C1_4 C2_4 H2_4 120.3 . . ?
C3_4 C2_4 H2_4 120.3 . . ?
C18_4 C13_4 C14_4 119.36(15) . . ?
C18_4 C13_4 P_4 123.10(13) . . ?
C14_4 C13_4 P_4 117.54(12) . . ?
C15_4 C14_4 C13_4 119.2(2) . . ?
C15_4 C14_4 H14_4 120.4 . . ?
C13_4 C14_4 H14_4 120.4 . . ?
C16_4 C15_4 C14_4 120.6(2) . . ?
C16_4 C15_4 H15_4 119.7 . . ?
C14_4 C15_4 H15_4 119.7 . . ?
C17_4 C16_4 C15_4 120.23(19) . . ?
C17_4 C16_4 H16_4 119.9 . . ?
C15_4 C16_4 H16_4 119.9 . . ?
C16_4 C17_4 C18_4 120.8(2) . . ?
C16_4 C17_4 H17_4 119.6 . . ?
C18_4 C17_4 H17_4 119.6 . . ?
C17_4 C18_4 C13_4 119.8(2) . . ?
C17_4 C18_4 H18_4 120.1 . . ?
C13_4 C18_4 H18_4 120.1 . . ?
N_2 C1_2 C2_2 108.4(2) . . ?
N_2 C1_2 C6_2 109.37(19) . . ?
C2_2 C1_2 C6_2 113.7(2) . . ?
N_2 C1_2 H1_2 108.4 . . ?
C2_2 C1_2 H1_2 108.4 . . ?
C6_2 C1_2 H1_2 108.4 . . ?
C1_2 C2_2 C3_2 110.8(3) . . ?
C1_2 C2_2 H2A_2 109.5 . . ?
C3_2 C2_2 H2A_2 109.5 . . ?
C1_2 C2_2 H2B_2 109.5 . . ?
C3_2 C2_2 H2B_2 109.5 . . ?
H2A_2 C2_2 H2B_2 108.1 . . ?
C4_2 C3_2 C2_2 113.8(3) . . ?
C4_2 C3_2 H3A_2 108.8 . . ?
C2_2 C3_2 H3A_2 108.8 . . ?
C4_2 C3_2 H3B_2 108.8 . . ?
C2_2 C3_2 H3B_2 108.8 . . ?
H3A_2 C3_2 H3B_2 107.7 . . ?
C3_2 C4_2 C5_2 111.2(3) . . ?
C3_2 C4_2 H4A_2 109.4 . . ?
C5_2 C4_2 H4A_2 109.4 . . ?
C3_2 C4_2 H4B_2 109.4 . . ?
C5_2 C4_2 H4B_2 109.4 . . ?
H4A_2 C4_2 H4B_2 108.0 . . ?
C4_2 C5_2 C6_2 111.1(3) . . ?
C4_2 C5_2 H5A_2 109.4 . . ?
C6_2 C5_2 H5A_2 109.4 . . ?
C4_2 C5_2 H5B_2 109.4 . . ?
C6_2 C5_2 H5B_2 109.4 . . ?
H5A_2 C5_2 H5B_2 108.0 . . ?
C1_2 C6_2 C5_2 110.7(2) . . ?
C1_2 C6_2 H6A_2 109.5 . . ?
C5_2 C6_2 H6A_2 109.5 . . ?
C1_2 C6_2 H6B_2 109.5 . . ?
C5_2 C6_2 H6B_2 109.5 . . ?
H6A_2 C6_2 H6B_2 108.1 . . ?
C_2 N_2 C1_2 179.7(2) . . ?
N_2 C_2 Pd_1 178.51(17) . . ?

loop_
_geom_bond_atom_site_label_1
_geom_bond_atom_site_label_2
_geom_bond_distance
_geom_bond_site_symmetry_2
_geom_bond_publ_flag
O4_5 Cl_5 1.4130(17) . ?
Cl_5 O2_5 1.401(2) . ?
Cl_5 O1_5 1.403(2) . ?
Cl_5 O3_5 1.4241(17) . ?
Pd_1 C_2 1.9769(17) . ?
Pd_1 C3_3 2.1780(18) . ?
Pd_1 C2_3 2.2168(17) . ?
Pd_1 C1_3 2.2479(16) . ?
Pd_1 P_4 2.2846(5) . ?
Pd_1 C9_3 2.4999(16) . ?
Pd_1 C8_3 2.5333(16) . ?
C4_3 C5_3 1.362(4) . ?
C4_3 C9_3 1.388(3) . ?
C4_3 H4_3 0.9300 . ?
C5_3 C6_3 1.397(4) . ?
C5_3 H5_3 0.9300 . ?
C6_3 C7_3 1.379(4) . ?
C6_3 H6_3 0.9300 . ?
C9_3 C8_3 1.419(3) . ?
C9_3 C3_3 1.452(3) . ?
C3_3 C2_3 1.418(3) . ?
C3_3 H3_3 0.9300 . ?
C8_3 C7_3 1.380(3) . ?
C8_3 C1_3 1.475(3) . ?
C7_3 H7_3 0.9300 . ?
C1_3 C2_3 1.390(3) . ?
C1_3 H1_3 0.9300 . ?
C2_3 H2_3 0.9300 . ?
P_4 C1_4 1.8126(14) . ?
P_4 C13_4 1.8158(15) . ?
P_4 C7_4 1.8179(14) . ?
C12_4 C7_4 1.3861(19) . ?
C12_4 C11_4 1.399(2) . ?
C12_4 H12_4 0.9300 . ?
C11_4 C10_4 1.372(3) . ?
C11_4 H11_4 0.9300 . ?
C10_4 C9_4 1.377(3) . ?
C10_4 H10_4 0.9300 . ?
C9_4 C8_4 1.382(2) . ?
C9_4 H9_4 0.9300 . ?
C8_4 C7_4 1.3959(19) . ?
C8_4 H8_4 0.9300 . ?
C1_4 C2_4 1.381(2) . ?
C1_4 C6_4 1.392(2) . ?
C6_4 C5_4 1.383(3) . ?
C6_4 H6_4 0.9300 . ?
C5_4 C4_4 1.349(4) . ?
C5_4 H5_4 0.9300 . ?
C4_4 C3_4 1.366(4) . ?
C4_4 H4_4 0.9300 . ?
C3_4 C2_4 1.397(3) . ?
C3_4 H3_4 0.9300 . ?
C2_4 H2_4 0.9300 . ?
C13_4 C18_4 1.389(2) . ?
C13_4 C14_4 1.398(2) . ?
C14_4 C15_4 1.393(3) . ?
C14_4 H14_4 0.9300 . ?
C15_4 C16_4 1.369(4) . ?
C15_4 H15_4 0.9300 . ?
C16_4 C17_4 1.360(5) . ?
C16_4 H16_4 0.9300 . ?
C17_4 C18_4 1.386(3) . ?
C17_4 H17_4 0.9300 . ?
C18_4 H18_4 0.9300 . ?
C1_2 N_2 1.453(2) . ?
C1_2 C2_2 1.505(3) . ?
C1_2 C6_2 1.507(4) . ?
C1_2 H1_2 0.9800 . ?
C2_2 C3_2 1.518(4) . ?
C2_2 H2A_2 0.9700 . ?
C2_2 H2B_2 0.9700 . ?
C3_2 C4_2 1.446(7) . ?
C3_2 H3A_2 0.9700 . ?
C3_2 H3B_2 0.9700 . ?
C4_2 C5_2 1.515(7) . ?
C4_2 H4A_2 0.9700 . ?
C4_2 H4B_2 0.9700 . ?
C5_2 C6_2 1.530(5) . ?
C5_2 H5A_2 0.9700 . ?
C5_2 H5B_2 0.9700 . ?
C6_2 H6A_2 0.9700 . ?
C6_2 H6B_2 0.9700 . ?
N_2 C_2 1.136(2) . ?

loop_
_geom_torsion_atom_site_label_1
_geom_torsion_atom_site_label_2
_geom_torsion_atom_site_label_3
_geom_torsion_atom_site_label_4
_geom_torsion
_geom_torsion_site_symmetry_1
_geom_torsion_site_symmetry_2
_geom_torsion_site_symmetry_3
_geom_torsion_site_symmetry_4
_geom_torsion_publ_flag
C9_3 C4_3 C5_3 C6_3 -0.5(3) . . . . ?
C4_3 C5_3 C6_3 C7_3 0.2(4) . . . . ?
C5_3 C4_3 C9_3 C8_3 0.1(3) . . . . ?
C5_3 C4_3 C9_3 C3_3 175.43(19) . . . . ?
C5_3 C4_3 C9_3 Pd_1 93.8(2) . . . . ?
C4_3 C9_3 C3_3 C2_3 175.13(18) . . . . ?
C8_3 C9_3 C3_3 C2_3 -9.07(18) . . . . ?
Pd_1 C9_3 C3_3 C2_3 -69.66(12) . . . . ?
C4_3 C9_3 C3_3 Pd_1 -115.21(19) . . . . ?
C8_3 C9_3 C3_3 Pd_1 60.59(12) . . . . ?
C4_3 C9_3 C8_3 C7_3 0.7(2) . . . . ?
C3_3 C9_3 C8_3 C7_3 -175.71(15) . . . . ?
Pd_1 C9_3 C8_3 C7_3 -124.22(15) . . . . ?
C4_3 C9_3 C8_3 C1_3 177.25(15) . . . . ?
C3_3 C9_3 C8_3 C1_3 0.81(16) . . . . ?
Pd_1 C9_3 C8_3 C1_3 52.30(10) . . . . ?
C4_3 C9_3 C8_3 Pd_1 124.95(15) . . . . ?
C3_3 C9_3 C8_3 Pd_1 -51.49(10) . . . . ?
C5_3 C6_3 C7_3 C8_3 0.6(3) . . . . ?
C9_3 C8_3 C7_3 C6_3 -1.1(3) . . . . ?
C1_3 C8_3 C7_3 C6_3 -176.48(19) . . . . ?
Pd_1 C8_3 C7_3 C6_3 -91.7(2) . . . . ?
C7_3 C8_3 C1_3 C2_3 -176.23(18) . . . . ?
C9_3 C8_3 C1_3 C2_3 7.89(17) . . . . ?
Pd_1 C8_3 C1_3 C2_3 66.76(12) . . . . ?
C7_3 C8_3 C1_3 Pd_1 117.01(19) . . . . ?
C9_3 C8_3 C1_3 Pd_1 -58.88(11) . . . . ?
C8_3 C1_3 C2_3 C3_3 -13.51(19) . . . . ?
Pd_1 C1_3 C2_3 C3_3 61.65(12) . . . . ?
C8_3 C1_3 C2_3 Pd_1 -75.16(11) . . . . ?
C9_3 C3_3 C2_3 C1_3 14.04(19) . . . . ?
Pd_1 C3_3 C2_3 C1_3 -63.86(13) . . . . ?
C9_3 C3_3 C2_3 Pd_1 77.91(12) . . . . ?
C7_4 C12_4 C11_4 C10_4 -1.0(3) . . . . ?
C12_4 C11_4 C10_4 C9_4 -0.2(3) . . . . ?
C11_4 C10_4 C9_4 C8_4 0.8(3) . . . . ?
C10_4 C9_4 C8_4 C7_4 -0.3(3) . . . . ?
C11_4 C12_4 C7_4 C8_4 1.5(2) . . . . ?
C11_4 C12_4 C7_4 P_4 176.61(12) . . . . ?
C9_4 C8_4 C7_4 C12_4 -0.9(2) . . . . ?
C9_4 C8_4 C7_4 P_4 -176.19(14) . . . . ?
C1_4 P_4 C7_4 C12_4 135.71(12) . . . . ?
C13_4 P_4 C7_4 C12_4 23.39(13) . . . . ?
Pd_1 P_4 C7_4 C12_4 -96.61(12) . . . . ?
C1_4 P_4 C7_4 C8_4 -49.14(13) . . . . ?
C13_4 P_4 C7_4 C8_4 -161.47(12) . . . . ?
Pd_1 P_4 C7_4 C8_4 78.54(12) . . . . ?
C13_4 P_4 C1_4 C2_4 -106.98(14) . . . . ?
C7_4 P_4 C1_4 C2_4 141.04(13) . . . . ?
Pd_1 P_4 C1_4 C2_4 13.76(15) . . . . ?
C13_4 P_4 C1_4 C6_4 70.94(15) . . . . ?
C7_4 P_4 C1_4 C6_4 -41.04(15) . . . . ?
Pd_1 P_4 C1_4 C6_4 -168.32(12) . . . . ?
C2_4 C1_4 C6_4 C5_4 0.7(3) . . . . ?
P_4 C1_4 C6_4 C5_4 -177.19(15) . . . . ?
C1_4 C6_4 C5_4 C4_4 0.2(3) . . . . ?
C6_4 C5_4 C4_4 C3_4 -1.0(4) . . . . ?
C5_4 C4_4 C3_4 C2_4 0.8(4) . . . . ?
C6_4 C1_4 C2_4 C3_4 -0.8(3) . . . . ?
P_4 C1_4 C2_4 C3_4 177.11(15) . . . . ?
C4_4 C3_4 C2_4 C1_4 0.1(3) . . . . ?
C1_4 P_4 C13_4 C18_4 -5.73(14) . . . . ?
C7_4 P_4 C13_4 C18_4 105.14(13) . . . . ?
Pd_1 P_4 C13_4 C18_4 -130.83(12) . . . . ?
C1_4 P_4 C13_4 C14_4 173.48(13) . . . . ?
C7_4 P_4 C13_4 C14_4 -75.65(14) . . . . ?
Pd_1 P_4 C13_4 C14_4 48.38(14) . . . . ?
C18_4 C13_4 C14_4 C15_4 -1.7(3) . . . . ?
P_4 C13_4 C14_4 C15_4 179.11(17) . . . . ?
C13_4 C14_4 C15_4 C16_4 0.6(4) . . . . ?
C14_4 C15_4 C16_4 C17_4 0.6(4) . . . . ?
C15_4 C16_4 C17_4 C18_4 -0.8(3) . . . . ?
C16_4 C17_4 C18_4 C13_4 -0.3(3) . . . . ?
C14_4 C13_4 C18_4 C17_4 1.5(2) . . . . ?
P_4 C13_4 C18_4 C17_4 -179.31(13) . . . . ?
N_2 C1_2 C2_2 C3_2 71.8(3) . . . . ?
C6_2 C1_2 C2_2 C3_2 -50.1(3) . . . . ?
C1_2 C2_2 C3_2 C4_2 52.8(4) . . . . ?
C2_2 C3_2 C4_2 C5_2 -56.5(4) . . . . ?
C3_2 C4_2 C5_2 C6_2 56.5(4) . . . . ?
N_2 C1_2 C6_2 C5_2 -69.8(3) . . . . ?
C2_2 C1_2 C6_2 C5_2 51.5(3) . . . . ?
C4_2 C5_2 C6_2 C1_2 -53.5(4) . . . . ?
